data_2018946
loop_
_publ_author_name
'Bats, Jan W.'
'Schell, Peter'
'Engels, Joachim W.'

_publ_section_title
;
 Biphenyl- and phenylnaphthalenyl-substituted
 1<i>H</i>-imidazole-4,5-dicarbonitrile catalysts for the coupling
 reaction of nucleoside methyl phosphonamidites
;
_journal_coeditor_code EG3118
_journal_issue 5
_journal_name_full 'Acta Crystallographica Section C'
_journal_page_first 529
_journal_page_last 533
_journal_paper_doi 10.1107/S0108270113009293
_journal_volume 69
_journal_year 2013
_chemical_formula_iupac 'C19 H14 N4'
_chemical_formula_moiety 'C19 H14 N4'
_chemical_formula_sum 'C19 H14 N4'
_chemical_formula_weight 298.34
_chemical_melting_point 425.0(10)
_chemical_name_systematic
;
2-(3',5'-Dimethylbiphenyl-2-yl)-1<i>H</i>-imidazole-4,5-dicarbonitrile
;
_space_group_IT_number 14
_symmetry_cell_setting monoclinic
_symmetry_space_group_name_Hall '-P 2yn'
_symmetry_space_group_name_H-M 'P 1 21/n 1'
_atom_sites_solution_hydrogens geom
_atom_sites_solution_primary direct
_atom_sites_solution_secondary difmap
_audit_creation_method SHELXL97
_cell_angle_alpha 90.00
_cell_angle_beta 93.976(7)
_cell_angle_gamma 90.00
_cell_formula_units_Z 8
_cell_length_a 9.771(2)
_cell_length_b 16.807(2)
_cell_length_c 19.692(2)
_cell_measurement_reflns_used 244
_cell_measurement_temperature 134(2)
_cell_measurement_theta_max 23
_cell_measurement_theta_min 3
_cell_volume 3226.1(8)
_computing_cell_refinement 'SMART (Siemens, 1995)'
_computing_data_collection 'SMART (Siemens, 1995)'
_computing_data_reduction 'SAINT (Siemens, 1995)'
_computing_molecular_graphics 'SHELXTL (Sheldrick, 2008)'
_computing_publication_material 'SHELXL97 (Sheldrick, 2008)'
_computing_structure_refinement 'SHELXL97 (Sheldrick, 2008)'
_computing_structure_solution 'SHELXS97 (Sheldrick, 2008)'
_diffrn_ambient_temperature 134(2)
_diffrn_measured_fraction_theta_full 0.986
_diffrn_measured_fraction_theta_max 0.986
_diffrn_measurement_device_type 'Siemens SMART 1K CCD area-detector'
_diffrn_measurement_method \w
_diffrn_radiation_monochromator graphite
_diffrn_radiation_source 'normal-focus sealed tube'
_diffrn_radiation_type MoK\a
_diffrn_radiation_wavelength 0.71073
_diffrn_reflns_av_R_equivalents 0.0670
_diffrn_reflns_av_sigmaI/netI 0.0940
_diffrn_reflns_limit_h_max 12
_diffrn_reflns_limit_h_min -12
_diffrn_reflns_limit_k_max 21
_diffrn_reflns_limit_k_min -21
_diffrn_reflns_limit_l_max 25
_diffrn_reflns_limit_l_min -25
_diffrn_reflns_number 47542
_diffrn_reflns_theta_full 27.50
_diffrn_reflns_theta_max 27.50
_diffrn_reflns_theta_min 2.07
_diffrn_standards_decay_% 0.0
_diffrn_standards_interval_time 600
_diffrn_standards_number 421
_exptl_absorpt_coefficient_mu 0.076
_exptl_absorpt_correction_T_max 0.989
_exptl_absorpt_correction_T_min 0.867
_exptl_absorpt_correction_type multi-scan
_exptl_absorpt_process_details 'SADABS (Sheldrick, 1996)'
_exptl_crystal_colour colourless
_exptl_crystal_density_diffrn 1.229
_exptl_crystal_density_method 'not measured'
_exptl_crystal_description block
_exptl_crystal_F_000 1248
_exptl_crystal_size_max 0.36
_exptl_crystal_size_mid 0.30
_exptl_crystal_size_min 0.15
_refine_diff_density_max 0.224
_refine_diff_density_min -0.171
_refine_ls_extinction_coef 0.0032(2)
_refine_ls_extinction_expression Fc^*^=kFc[1+0.001xFc^2^\l^3^/sin(2\q)]^-1/4^
_refine_ls_extinction_method 'SHELXL97 (Sheldrick, 2008)'
_refine_ls_goodness_of_fit_ref 0.915
_refine_ls_hydrogen_treatment mixed
_refine_ls_matrix_type full
_refine_ls_number_parameters 428
_refine_ls_number_reflns 7317
_refine_ls_number_restraints 0
_refine_ls_restrained_S_all 0.915
_refine_ls_R_factor_all 0.1275
_refine_ls_R_factor_gt 0.0521
_refine_ls_shift/su_max 0.002
_refine_ls_shift/su_mean 0.000
_refine_ls_structure_factor_coef Fsqd
_refine_ls_weighting_details 'calc w = 1/[\s^2^(Fo^2^)+(0.03P)^2^] where P=(Fo^2^+2Fc^2^)/3'
_refine_ls_weighting_scheme calc
_refine_ls_wR_factor_gt 0.0766
_refine_ls_wR_factor_ref 0.0929
_reflns_number_gt 3808
_reflns_number_total 7317
_reflns_threshold_expression I>2\s(I)
_cod_data_source_file eg3118.cif
_cod_data_source_block I
_cod_original_sg_symbol_H-M 'P 21/n'
_cod_database_code 2018946
_cod_database_fobs_code 2018946

loop_
_symmetry_equiv_pos_as_xyz
'x, y, z'
'-x+1/2, y+1/2, -z+1/2'
'-x, -y, -z'
'x-1/2, -y-1/2, z-1/2'

loop_
_atom_site_type_symbol
_atom_site_label
_atom_site_fract_x
_atom_site_fract_y
_atom_site_fract_z
_atom_site_U_iso_or_equiv
_atom_site_adp_type
_atom_site_calc_flag
_atom_site_refinement_flags
_atom_site_occupancy
_atom_site_symmetry_multiplicity
N N1 0.65061(16) 0.31498(8) 0.18696(7) 0.0262(4) Uani d . 1 1
N N2 0.66519(16) 0.42836(9) 0.13001(8) 0.0240(4) Uani d . 1 1
N N3 0.32788(19) 0.22942(10) 0.14701(9) 0.0458(5) Uani d . 1 1
N N4 0.35949(17) 0.46877(10) 0.03112(9) 0.0386(5) Uani d . 1 1
N N5 0.83027(16) 0.68623(9) 0.21618(8) 0.0244(4) Uani d . 1 1
N N6 0.78633(15) 0.58594(8) 0.14454(7) 0.0246(4) Uani d . 1 1
N N7 1.14192(19) 0.77904(11) 0.18084(9) 0.0463(5) Uani d . 1 1
N N8 1.05867(19) 0.57761(10) 0.03535(9) 0.0473(5) Uani d . 1 1
C C1 0.8832(2) 0.30175(11) 0.36994(10) 0.0394(6) Uani d . 1 1
H H1A 0.9654 0.2729 0.3648 0.047 Uiso calc R 1 1
C C2 0.8079(3) 0.28650(12) 0.42548(11) 0.0461(6) Uani d . 1 1
C C3 0.6906(3) 0.33087(13) 0.43355(11) 0.0524(7) Uani d . 1 1
H H3A 0.6398 0.3217 0.4722 0.063 Uiso calc R 1 1
C C4 0.6451(2) 0.38853(12) 0.38642(11) 0.0436(6) Uani d . 1 1
C C5 0.7203(2) 0.40035(11) 0.33000(10) 0.0331(5) Uani d . 1 1
H H5A 0.6886 0.4380 0.2965 0.040 Uiso calc R 1 1
C C6 0.8407(2) 0.35880(11) 0.32105(10) 0.0306(5) Uani d . 1 1
C C7 0.9277(2) 0.37580(10) 0.26369(10) 0.0291(5) Uani d . 1 1
C C8 1.0694(2) 0.38304(12) 0.27705(12) 0.0412(6) Uani d . 1 1
H H8A 1.1080 0.3738 0.3220 0.049 Uiso calc R 1 1
C C9 1.1549(2) 0.40316(13) 0.22702(13) 0.0490(6) Uani d . 1 1
H H9A 1.2507 0.4080 0.2380 0.059 Uiso calc R 1 1
C C10 1.1024(2) 0.41641(12) 0.16112(12) 0.0448(6) Uani d . 1 1
H H10A 1.1613 0.4311 0.1268 0.054 Uiso calc R 1 1
C C11 0.9627(2) 0.40803(11) 0.14577(11) 0.0349(5) Uani d . 1 1
H H11A 0.9257 0.4163 0.1004 0.042 Uiso calc R 1 1
C C12 0.87566(19) 0.38757(10) 0.19627(10) 0.0267(5) Uani d . 1 1
C C13 0.73079(19) 0.37624(10) 0.17362(9) 0.0239(4) Uani d . 1 1
C C14 0.52892(19) 0.32911(10) 0.14981(9) 0.0248(4) Uani d . 1 1
C C15 0.53520(18) 0.39910(10) 0.11427(9) 0.0237(4) Uani d . 1 1
C C16 0.8508(3) 0.22143(13) 0.47562(11) 0.0680(9) Uani d . 1 1
H H16A 0.9500 0.2245 0.4868 0.102 Uiso calc R 1 1
H H16B 0.8279 0.1694 0.4553 0.102 Uiso calc R 1 1
H H16C 0.8024 0.2282 0.5172 0.102 Uiso calc R 1 1
C C17 0.5192(3) 0.43783(13) 0.39721(12) 0.0625(8) Uani d . 1 1
H H17A 0.5472 0.4893 0.4170 0.094 Uiso calc R 1 1
H H17B 0.4614 0.4098 0.4282 0.094 Uiso calc R 1 1
H H17C 0.4674 0.4464 0.3534 0.094 Uiso calc R 1 1
C C18 0.4169(2) 0.27400(11) 0.14893(9) 0.0301(5) Uani d . 1 1
C C19 0.4373(2) 0.43810(11) 0.06859(10) 0.0276(5) Uani d . 1 1
C C20 0.8040(2) 0.59259(10) 0.34993(10) 0.0291(5) Uani d . 1 1
H H20A 0.8222 0.5587 0.3130 0.035 Uiso calc R 1 1
C C21 0.8987(2) 0.59682(11) 0.40554(10) 0.0332(5) Uani d . 1 1
C C22 0.8713(2) 0.64726(12) 0.45888(10) 0.0389(5) Uani d . 1 1
H H22A 0.9344 0.6499 0.4978 0.047 Uiso calc R 1 1
C C23 0.7535(2) 0.69400(12) 0.45661(10) 0.0390(5) Uani d . 1 1
C C24 0.6598(2) 0.68791(11) 0.40072(10) 0.0341(5) Uani d . 1 1
H H24A 0.5785 0.7191 0.3991 0.041 Uiso calc R 1 1
C C25 0.6828(2) 0.63663(11) 0.34664(9) 0.0274(5) Uani d . 1 1
C C26 0.5753(2) 0.62615(10) 0.28950(10) 0.0291(5) Uani d . 1 1
C C27 0.4381(2) 0.62121(12) 0.30480(11) 0.0400(6) Uani d . 1 1
H H27A 0.4155 0.6290 0.3505 0.048 Uiso calc R 1 1
C C28 0.3347(2) 0.60536(12) 0.25553(12) 0.0466(6) Uani d . 1 1
H H28A 0.2423 0.6027 0.2676 0.056 Uiso calc R 1 1
C C29 0.3642(2) 0.59334(12) 0.18868(12) 0.0428(6) Uani d . 1 1
H H29A 0.2933 0.5807 0.1549 0.051 Uiso calc R 1 1
C C30 0.4988(2) 0.59996(11) 0.17173(11) 0.0342(5) Uani d . 1 1
H H30A 0.5197 0.5930 0.1257 0.041 Uiso calc R 1 1
C C31 0.60429(19) 0.61677(10) 0.22107(10) 0.0262(4) Uani d . 1 1
C C32 0.74044(19) 0.62799(10) 0.19571(9) 0.0236(4) Uani d . 1 1
C C33 0.93823(19) 0.68201(10) 0.17594(9) 0.0252(4) Uani d . 1 1
C C34 0.9100(2) 0.61976(11) 0.13207(9) 0.0260(4) Uani d . 1 1
C C35 1.0268(2) 0.54699(12) 0.40878(11) 0.0449(6) Uani d . 1 1
H H35A 1.0887 0.5644 0.4472 0.067 Uiso calc R 1 1
H H35B 1.0726 0.5531 0.3664 0.067 Uiso calc R 1 1
H H35C 1.0027 0.4910 0.4149 0.067 Uiso calc R 1 1
C C36 0.7284(2) 0.75154(14) 0.51375(11) 0.0598(8) Uani d . 1 1
H H36A 0.7686 0.8034 0.5040 0.090 Uiso calc R 1 1
H H36B 0.7708 0.7308 0.5567 0.090 Uiso calc R 1 1
H H36C 0.6294 0.7576 0.5175 0.090 Uiso calc R 1 1
C C37 1.0505(2) 0.73625(12) 0.17970(10) 0.0325(5) Uani d . 1 1
C C38 0.9908(2) 0.59460(11) 0.07831(10) 0.0329(5) Uani d . 1 1
H H2A 0.700(2) 0.4799(12) 0.1180(10) 0.056(7) Uiso d . 1 1
H H5B 0.8208(19) 0.7254(11) 0.2505(10) 0.050(7) Uiso d . 1 1

loop_
_atom_site_aniso_label
_atom_site_aniso_U_11
_atom_site_aniso_U_22
_atom_site_aniso_U_33
_atom_site_aniso_U_12
_atom_site_aniso_U_13
_atom_site_aniso_U_23
N1 0.0317(10) 0.0219(8) 0.0251(9) -0.0011(7) 0.0020(8) 0.0026(7)
N2 0.0248(10) 0.0200(8) 0.0270(9) -0.0018(7) -0.0001(7) 0.0029(7)
N3 0.0473(13) 0.0432(12) 0.0479(12) -0.0167(10) 0.0091(10) 0.0003(9)
N4 0.0347(11) 0.0396(10) 0.0405(11) -0.0026(9) -0.0049(9) 0.0061(9)
N5 0.0305(10) 0.0192(8) 0.0234(9) -0.0011(7) 0.0012(7) -0.0035(7)
N6 0.0295(10) 0.0209(8) 0.0233(9) -0.0021(7) 0.0009(7) -0.0020(7)
N7 0.0491(13) 0.0484(12) 0.0416(12) -0.0197(10) 0.0049(9) -0.0053(9)
N8 0.0564(14) 0.0427(11) 0.0451(12) -0.0145(10) 0.0186(10) -0.0117(10)
C1 0.0572(15) 0.0248(11) 0.0334(13) -0.0024(10) -0.0162(11) -0.0026(10)
C2 0.0819(19) 0.0290(12) 0.0248(12) -0.0129(13) -0.0139(12) -0.0009(10)
C3 0.095(2) 0.0366(13) 0.0263(13) -0.0214(14) 0.0097(13) -0.0066(11)
C4 0.0660(17) 0.0256(12) 0.0405(14) -0.0087(11) 0.0128(12) -0.0057(10)
C5 0.0478(14) 0.0218(11) 0.0294(12) -0.0031(10) -0.0002(10) 0.0004(9)
C6 0.0422(13) 0.0209(10) 0.0269(11) -0.0022(10) -0.0108(10) -0.0018(9)
C7 0.0303(12) 0.0197(10) 0.0362(12) 0.0028(9) -0.0049(10) -0.0006(9)
C8 0.0407(15) 0.0332(12) 0.0479(14) 0.0065(11) -0.0111(11) 0.0016(11)
C9 0.0285(13) 0.0482(15) 0.0694(18) 0.0048(11) -0.0040(13) 0.0016(13)
C10 0.0316(14) 0.0458(14) 0.0578(16) 0.0026(11) 0.0097(12) 0.0040(12)
C11 0.0342(13) 0.0296(11) 0.0406(13) 0.0037(10) 0.0006(10) 0.0025(10)
C12 0.0272(11) 0.0194(10) 0.0331(12) 0.0036(9) -0.0017(9) 0.0011(9)
C13 0.0292(12) 0.0219(10) 0.0207(10) 0.0023(9) 0.0021(9) 0.0003(8)
C14 0.0307(12) 0.0232(10) 0.0210(10) -0.0035(9) 0.0050(9) -0.0006(8)
C15 0.0254(11) 0.0239(10) 0.0218(10) -0.0009(9) 0.0009(9) 0.0003(8)
C16 0.126(3) 0.0427(14) 0.0311(14) -0.0179(15) -0.0274(15) 0.0123(11)
C17 0.084(2) 0.0422(15) 0.0654(18) -0.0048(14) 0.0372(16) -0.0085(13)
C18 0.0373(13) 0.0285(11) 0.0249(11) -0.0026(10) 0.0049(9) 0.0022(9)
C19 0.0282(12) 0.0268(11) 0.0281(11) -0.0073(9) 0.0046(9) 0.0023(9)
C20 0.0371(12) 0.0234(10) 0.0272(11) -0.0022(9) 0.0051(9) -0.0010(9)
C21 0.0414(13) 0.0283(11) 0.0297(12) -0.0018(10) 0.0016(10) 0.0026(9)
C22 0.0527(15) 0.0368(12) 0.0265(12) -0.0021(11) -0.0032(11) 0.0017(10)
C23 0.0571(16) 0.0340(12) 0.0270(12) 0.0001(11) 0.0099(11) -0.0022(10)
C24 0.0405(14) 0.0291(11) 0.0340(12) 0.0039(10) 0.0127(10) 0.0021(10)
C25 0.0322(12) 0.0235(10) 0.0275(11) -0.0021(9) 0.0082(9) 0.0018(9)
C26 0.0314(12) 0.0199(10) 0.0366(12) 0.0025(9) 0.0065(10) -0.0009(9)
C27 0.0349(13) 0.0386(13) 0.0478(14) 0.0038(11) 0.0114(11) -0.0053(11)
C28 0.0261(13) 0.0474(15) 0.0673(17) 0.0026(11) 0.0103(12) -0.0083(13)
C29 0.0291(13) 0.0420(13) 0.0560(16) 0.0042(11) -0.0056(11) -0.0132(12)
C30 0.0346(13) 0.0262(11) 0.0416(13) 0.0042(10) 0.0009(10) -0.0069(9)
C31 0.0264(11) 0.0181(10) 0.0341(11) 0.0023(8) 0.0015(9) -0.0030(9)
C32 0.0290(12) 0.0176(10) 0.0235(10) 0.0000(8) -0.0038(9) 0.0009(8)
C33 0.0299(12) 0.0231(10) 0.0225(10) -0.0035(9) 0.0017(9) -0.0009(8)
C34 0.0330(12) 0.0232(10) 0.0221(10) -0.0003(9) 0.0040(9) -0.0008(8)
C35 0.0462(15) 0.0429(14) 0.0439(14) 0.0080(11) -0.0083(11) -0.0007(11)
C36 0.080(2) 0.0621(17) 0.0377(15) 0.0078(15) 0.0100(14) -0.0177(13)
C37 0.0399(13) 0.0319(12) 0.0257(12) -0.0049(10) 0.0036(10) -0.0042(9)
C38 0.0400(14) 0.0279(11) 0.0317(12) -0.0095(10) 0.0072(10) -0.0054(9)

loop_
_atom_type_symbol
_atom_type_description
_atom_type_scat_dispersion_real
_atom_type_scat_dispersion_imag
_atom_type_scat_source
C C 0.0033 0.0016 'International Tables Vol C Tables 4.2.6.8 and 6.1.1.4'
H H 0.0000 0.0000 'International Tables Vol C Tables 4.2.6.8 and 6.1.1.4'
N N 0.0061 0.0033 'International Tables Vol C Tables 4.2.6.8 and 6.1.1.4'

loop_
_geom_angle_atom_site_label_1
_geom_angle_atom_site_label_2
_geom_angle_atom_site_label_3
_geom_angle
C13 N1 C14 105.12(14)
C13 N2 C15 107.45(15)
C13 N2 H2A 125.0(12)
C15 N2 H2A 126.9(12)
C32 N5 C33 107.46(16)
C32 N5 H5B 128.0(12)
C33 N5 H5B 124.5(12)
C32 N6 C34 105.18(15)
C2 C1 C6 121.5(2)
C2 C1 H1A 119.3
C6 C1 H1A 119.3
C1 C2 C3 118.7(2)
C1 C2 C16 120.8(2)
C3 C2 C16 120.5(2)
C2 C3 C4 121.7(2)
C2 C3 H3A 119.1
C4 C3 H3A 119.1
C5 C4 C3 118.1(2)
C5 C4 C17 121.0(2)
C3 C4 C17 120.9(2)
C4 C5 C6 122.0(2)
C4 C5 H5A 119.0
C6 C5 H5A 119.0
C5 C6 C1 118.0(2)
C5 C6 C7 122.20(17)
C1 C6 C7 119.72(19)
C8 C7 C12 117.13(19)
C8 C7 C6 119.00(18)
C12 C7 C6 123.85(17)
C9 C8 C7 121.9(2)
C9 C8 H8A 119.0
C7 C8 H8A 119.0
C8 C9 C10 120.6(2)
C8 C9 H9A 119.7
C10 C9 H9A 119.7
C9 C10 C11 119.0(2)
C9 C10 H10A 120.5
C11 C10 H10A 120.5
C10 C11 C12 120.6(2)
C10 C11 H11A 119.7
C12 C11 H11A 119.7
C11 C12 C7 120.69(18)
C11 C12 C13 115.99(17)
C7 C12 C13 123.27(18)
N1 C13 N2 111.46(16)
N1 C13 C12 127.54(16)
N2 C13 C12 120.83(16)
C15 C14 N1 110.63(16)
C15 C14 C18 127.52(18)
N1 C14 C18 121.81(16)
C14 C15 N2 105.33(16)
C14 C15 C19 131.59(18)
N2 C15 C19 123.06(16)
C2 C16 H16A 109.5
C2 C16 H16B 109.5
H16A C16 H16B 109.5
C2 C16 H16C 109.5
H16A C16 H16C 109.5
H16B C16 H16C 109.5
C4 C17 H17A 109.5
C4 C17 H17B 109.5
H17A C17 H17B 109.5
C4 C17 H17C 109.5
H17A C17 H17C 109.5
H17B C17 H17C 109.5
N3 C18 C14 178.7(2)
N4 C19 C15 179.0(2)
C21 C20 C25 121.88(18)
C21 C20 H20A 119.1
C25 C20 H20A 119.1
C20 C21 C22 118.4(2)
C20 C21 C35 120.88(18)
C22 C21 C35 120.73(19)
C21 C22 C23 121.5(2)
C21 C22 H22A 119.3
C23 C22 H22A 119.3
C24 C23 C22 118.90(19)
C24 C23 C36 120.3(2)
C22 C23 C36 120.8(2)
C23 C24 C25 121.2(2)
C23 C24 H24A 119.4
C25 C24 H24A 119.4
C20 C25 C24 118.15(19)
C20 C25 C26 121.49(17)
C24 C25 C26 120.24(18)
C27 C26 C31 117.42(19)
C27 C26 C25 118.62(18)
C31 C26 C25 123.88(18)
C28 C27 C26 121.9(2)
C28 C27 H27A 119.1
C26 C27 H27A 119.1
C27 C28 C29 120.5(2)
C27 C28 H28A 119.7
C29 C28 H28A 119.7
C28 C29 C30 118.9(2)
C28 C29 H29A 120.6
C30 C29 H29A 120.6
C29 C30 C31 121.1(2)
C29 C30 H30A 119.4
C31 C30 H30A 119.4
C30 C31 C26 120.14(18)
C30 C31 C32 115.67(17)
C26 C31 C32 124.10(17)
N6 C32 N5 111.24(17)
N6 C32 C31 123.37(16)
N5 C32 C31 125.13(17)
N5 C33 C34 105.98(16)
N5 C33 C37 124.07(17)
C34 C33 C37 129.88(18)
C33 C34 N6 110.14(16)
C33 C34 C38 126.50(18)
N6 C34 C38 123.28(16)
C21 C35 H35A 109.5
C21 C35 H35B 109.5
H35A C35 H35B 109.5
C21 C35 H35C 109.5
H35A C35 H35C 109.5
H35B C35 H35C 109.5
C23 C36 H36A 109.5
C23 C36 H36B 109.5
H36A C36 H36B 109.5
C23 C36 H36C 109.5
H36A C36 H36C 109.5
H36B C36 H36C 109.5
N7 C37 C33 177.9(2)
N8 C38 C34 176.9(2)

loop_
_geom_bond_atom_site_label_1
_geom_bond_atom_site_label_2
_geom_bond_distance
N1 C13 1.331(2)
N1 C14 1.373(2)
N2 C13 1.356(2)
N2 C15 1.377(2)
N2 H2A 0.97(2)
N3 C18 1.147(2)
N4 C19 1.145(2)
N5 C32 1.357(2)
N5 C33 1.365(2)
N5 H5B 0.953(19)
N6 C32 1.334(2)
N6 C34 1.373(2)
N7 C37 1.146(2)
N8 C38 1.147(2)
C1 C2 1.383(3)
C1 C6 1.401(2)
C1 H1A 0.9500
C2 C3 1.386(3)
C2 C16 1.513(3)
C3 C4 1.393(3)
C3 H3A 0.9500
C4 C5 1.388(3)
C4 C17 1.510(3)
C5 C6 1.390(3)
C5 H5A 0.9500
C6 C7 1.488(3)
C7 C8 1.397(3)
C7 C12 1.402(2)
C8 C9 1.377(3)
C8 H8A 0.9500
C9 C10 1.380(3)
C9 H9A 0.9500
C10 C11 1.385(3)
C10 H10A 0.9500
C11 C12 1.395(3)
C11 H11A 0.9500
C12 C13 1.467(2)
C14 C15 1.372(2)
C14 C18 1.433(3)
C15 C19 1.426(3)
C16 H16A 0.9800
C16 H16B 0.9800
C16 H16C 0.9800
C17 H17A 0.9800
C17 H17B 0.9800
C17 H17C 0.9800
C20 C21 1.386(3)
C20 C25 1.395(3)
C20 H20A 0.9500
C21 C22 1.390(3)
C21 C35 1.504(3)
C22 C23 1.392(3)
C22 H22A 0.9500
C23 C24 1.386(3)
C23 C36 1.516(3)
C24 C25 1.400(2)
C24 H24A 0.9500
C25 C26 1.495(3)
C26 C27 1.397(3)
C26 C31 1.405(2)
C27 C28 1.377(3)
C27 H27A 0.9500
C28 C29 1.382(3)
C28 H28A 0.9500
C29 C30 1.383(3)
C29 H29A 0.9500
C30 C31 1.396(2)
C30 H30A 0.9500
C31 C32 1.465(2)
C33 C34 1.372(2)
C33 C37 1.424(3)
C34 C38 1.428(3)
C35 H35A 0.9800
C35 H35B 0.9800
C35 H35C 0.9800
C36 H36A 0.9800
C36 H36B 0.9800
C36 H36C 0.9800

loop_
_geom_hbond_atom_site_label_D
_geom_hbond_atom_site_label_H
_geom_hbond_atom_site_label_A
_geom_hbond_site_symmetry_A
_geom_hbond_distance_DH
_geom_hbond_distance_HA
_geom_hbond_distance_DA
_geom_hbond_angle_DHA
N2 H2A N6 . 0.97(2) 2.02(2) 2.907(2) 150.9(17)
N5 H5B N1 2_655 0.953(19) 1.95(2) 2.882(2) 164.4(17)
C11 H11A N8 3_765 0.95 2.69 3.567(3) 153.6
C16 H16B N6 2_645 0.98 2.60 3.484(3) 149.6
C16 H16C N3 4_666 0.98 2.65 3.497(3) 144.9

loop_
_geom_torsion_atom_site_label_1
_geom_torsion_atom_site_label_2
_geom_torsion_atom_site_label_3
_geom_torsion_atom_site_label_4
_geom_torsion
C6 C1 C2 C3 -2.1(3)
C6 C1 C2 C16 176.46(18)
C1 C2 C3 C4 1.7(3)
C16 C2 C3 C4 -176.88(19)
C2 C3 C4 C5 0.5(3)
C2 C3 C4 C17 -178.2(2)
C3 C4 C5 C6 -2.5(3)
C17 C4 C5 C6 176.30(19)
C4 C5 C6 C1 2.1(3)
C4 C5 C6 C7 -174.95(18)
C2 C1 C6 C5 0.3(3)
C2 C1 C6 C7 177.39(18)
C5 C6 C7 C8 133.6(2)
C1 C6 C7 C8 -43.3(3)
C5 C6 C7 C12 -44.4(3)
C1 C6 C7 C12 138.66(19)
C12 C7 C8 C9 1.9(3)
C6 C7 C8 C9 -176.26(19)
C7 C8 C9 C10 -0.5(3)
C8 C9 C10 C11 -0.9(3)
C9 C10 C11 C12 0.9(3)
C10 C11 C12 C7 0.6(3)
C10 C11 C12 C13 -176.92(18)
C8 C7 C12 C11 -1.9(3)
C6 C7 C12 C11 176.11(17)
C8 C7 C12 C13 175.41(17)
C6 C7 C12 C13 -6.6(3)
C14 N1 C13 N2 0.2(2)
C14 N1 C13 C12 -174.96(18)
C15 N2 C13 N1 0.0(2)
C15 N2 C13 C12 175.52(16)
C11 C12 C13 N1 130.2(2)
C7 C12 C13 N1 -47.2(3)
C11 C12 C13 N2 -44.5(2)
C7 C12 C13 N2 138.05(18)
C13 N1 C14 C15 -0.3(2)
C13 N1 C14 C18 177.64(17)
N1 C14 C15 N2 0.3(2)
C18 C14 C15 N2 -177.49(18)
N1 C14 C15 C19 179.01(19)
C18 C14 C15 C19 1.2(3)
C13 N2 C15 C14 -0.2(2)
C13 N2 C15 C19 -179.03(17)
C25 C20 C21 C22 -0.6(3)
C25 C20 C21 C35 178.24(18)
C20 C21 C22 C23 -1.3(3)
C35 C21 C22 C23 179.77(19)
C21 C22 C23 C24 2.1(3)
C21 C22 C23 C36 -177.13(19)
C22 C23 C24 C25 -0.9(3)
C36 C23 C24 C25 178.36(19)
C21 C20 C25 C24 1.8(3)
C21 C20 C25 C26 -174.31(17)
C23 C24 C25 C20 -1.0(3)
C23 C24 C25 C26 175.13(18)
C20 C25 C26 C27 135.43(19)
C24 C25 C26 C27 -40.6(3)
C20 C25 C26 C31 -41.1(3)
C24 C25 C26 C31 142.82(19)
C31 C26 C27 C28 2.0(3)
C25 C26 C27 C28 -174.83(18)
C26 C27 C28 C29 0.3(3)
C27 C28 C29 C30 -2.0(3)
C28 C29 C30 C31 1.4(3)
C29 C30 C31 C26 0.9(3)
C29 C30 C31 C32 -175.68(17)
C27 C26 C31 C30 -2.5(3)
C25 C26 C31 C30 174.06(17)
C27 C26 C31 C32 173.76(17)
C25 C26 C31 C32 -9.6(3)
C34 N6 C32 N5 -0.5(2)
C34 N6 C32 C31 173.90(16)
C33 N5 C32 N6 0.6(2)
C33 N5 C32 C31 -173.62(17)
C30 C31 C32 N6 -37.1(3)
C26 C31 C32 N6 146.47(18)
C30 C31 C32 N5 136.51(18)
C26 C31 C32 N5 -39.9(3)
C32 N5 C33 C34 -0.5(2)
C32 N5 C33 C37 176.68(18)
N5 C33 C34 N6 0.2(2)
C37 C33 C34 N6 -176.73(19)
N5 C33 C34 C38 177.10(18)
C37 C33 C34 C38 0.1(3)
C32 N6 C34 C33 0.1(2)
C32 N6 C34 C38 -176.85(18)
